data_7037690
loop_
_publ_author_name
'Cui, Pei-Pei'
'Zhang, Xiu-Du'
'Zhao, Yue'
'Fu, Ai-Yun'
'Sun, Wei-Yin'

_publ_section_title
;
 Synthesis, structure and adsorption properties of lanthanide-organic
 frameworks with pyridine-3,5-bis(phenyl-4-carboxylate).
;
_journal_issue 6
_journal_name_full 'Dalton transactions (Cambridge, England : 2003)'
_journal_page_first 2591
_journal_page_last 2597
_journal_paper_doi 10.1039/c5dt03091a
_journal_volume 45
_journal_year 2016
_chemical_formula_sum 'C93 H149 N17 O48 Yb4'
_chemical_formula_weight 2965.44
_space_group_crystal_system cubic
_space_group_IT_number 205
_space_group_name_Hall '-P 2ac 2ab 3'
_space_group_name_H-M_alt 'P a -3'
_symmetry_space_group_name_Hall '-P 2ac 2ab 3'
_symmetry_space_group_name_H-M 'P a -3'
_atom_sites_solution_hydrogens mixed
_audit_creation_method SHELXL-2014/7
_audit_update_record
;
2015-11-18 deposited with the CCDC.
2015-12-18 downloaded from the CCDC.
;
_cell_angle_alpha 90.000(5)
_cell_angle_beta 90.000(5)
_cell_angle_gamma 90.000(5)
_cell_formula_units_Z 8
_cell_length_a 29.311(5)
_cell_length_b 29.311(5)
_cell_length_c 29.311(5)
_cell_measurement_reflns_used 7228
_cell_measurement_temperature 293(2)
_cell_measurement_theta_max 23.78
_cell_measurement_theta_min 2.41
_cell_volume 25182(7)
_computing_cell_refinement 'Bruker SMART'
_computing_data_collection 'Bruker SMART'
_computing_data_reduction 'Bruker SAINT'
_computing_molecular_graphics diamond
_computing_publication_material 'Bruker SHELXTL'
_computing_structure_refinement 'SHELXL-2014/7 (Sheldrick, 2014)'
_computing_structure_solution 'Bruker SHELXTL'
_diffrn_ambient_temperature 293(2)
_diffrn_measured_fraction_theta_full 1.000
_diffrn_measured_fraction_theta_max 1.000
_diffrn_measurement_device_type 'CCD area detector'
_diffrn_measurement_method 'phi and omega scans'
_diffrn_radiation_type MoK\a
_diffrn_radiation_wavelength 0.71069
_diffrn_reflns_av_R_equivalents 0.0801
_diffrn_reflns_av_unetI/netI 0.0403
_diffrn_reflns_laue_measured_fraction_full 1.000
_diffrn_reflns_laue_measured_fraction_max 1.000
_diffrn_reflns_limit_h_max 31
_diffrn_reflns_limit_h_min -35
_diffrn_reflns_limit_k_max 30
_diffrn_reflns_limit_k_min -35
_diffrn_reflns_limit_l_max 31
_diffrn_reflns_limit_l_min -35
_diffrn_reflns_number 86295
_diffrn_reflns_point_group_measured_fraction_full 1.000
_diffrn_reflns_point_group_measured_fraction_max 1.000
_diffrn_reflns_theta_full 25.240
_diffrn_reflns_theta_max 25.500
_diffrn_reflns_theta_min 1.203
_exptl_absorpt_coefficient_mu 3.032
_exptl_crystal_colour colourless
_exptl_crystal_density_diffrn 1.564
_exptl_crystal_description block
_exptl_crystal_F_000 11920
_exptl_crystal_size_max 0.260
_exptl_crystal_size_mid 0.230
_exptl_crystal_size_min 0.190
_platon_squeeze_details
;
In order to subtract the contribution from the disordered solvent molecules,
the SQUEEZE command was applied.
SQUEEZE removed disordered solvent molecules per formula unit. This valueis calculated based upon volume/count_electrons analysis.
See ref. P. van der Sluis and A. L. Spek, Acta Crystallogr., 1990, A46, 194.

CHEMW03_ALERT_2_A ALERT: The ratio of given/expected molecular weight as
RESPONSE: This is caused by the given molecular weight being increased
from the atom count to account for two disordered nitrate ions, twelve disordered DMF and ten disordered H2O omitted by SQUEEZE.
;
_refine_diff_density_max 2.148
_refine_diff_density_min -1.170
_refine_diff_density_rms 0.160
_refine_ls_extinction_method none
_refine_ls_goodness_of_fit_ref 1.073
_refine_ls_hydrogen_treatment mixed
_refine_ls_matrix_type full
_refine_ls_number_parameters 253
_refine_ls_number_reflns 7833
_refine_ls_number_restraints 12
_refine_ls_restrained_S_all 1.075
_refine_ls_R_factor_all 0.1248
_refine_ls_R_factor_gt 0.0862
_refine_ls_shift/su_max 0.004
_refine_ls_shift/su_mean 0.000
_refine_ls_structure_factor_coef Fsqd
_refine_ls_weighting_details 'w=1/[\s^2^(Fo^2^)+(0.0602P)^2^+461.7501P] where P=(Fo^2^+2Fc^2^)/3'
_refine_ls_weighting_scheme calc
_refine_ls_wR_factor_gt 0.1918
_refine_ls_wR_factor_ref 0.2120
_reflns_Friedel_coverage 0.000
_reflns_number_gt 5068
_reflns_number_total 7833
_reflns_threshold_expression 'I > 2\s(I)'
_cod_data_source_file c5dt03091a2.cif
_cod_data_source_block 2
_cod_depositor_comments 'Adding full bibliography for 7037689--7037691.cif.'
_cod_original_cell_volume 25182(13)
_cod_database_code 7037690
_shelx_shelxl_version_number 2014/7
_shelx_space_group_comment
;
The symmetry employed for this shelxl refinement is uniquely defined
by the following loop, which should always be used as a source of
symmetry information in preference to the above space-group names.
They are only intended as comments.
;
_shelx_estimated_absorpt_t_min 0.506
_shelx_estimated_absorpt_t_max 0.597

loop_
_space_group_symop_operation_xyz
'x, y, z'
'-x+1/2, -y, z+1/2'
'x+1/2, -y+1/2, -z'
'-x, y+1/2, -z+1/2'
'z, x, y'
'y, z, x'
'-z+1/2, -x, y+1/2'
'-y, z+1/2, -x+1/2'
'z+1/2, -x+1/2, -y'
'-y+1/2, -z, x+1/2'
'-z, x+1/2, -y+1/2'
'y+1/2, -z+1/2, -x'
'-x, -y, -z'
'x-1/2, y, -z-1/2'
'-x-1/2, y-1/2, z'
'x, -y-1/2, z-1/2'
'-z, -x, -y'
'-y, -z, -x'
'z-1/2, x, -y-1/2'
'y, -z-1/2, x-1/2'
'-z-1/2, x-1/2, y'
'y-1/2, z, -x-1/2'
'z, -x-1/2, y-1/2'
'-y-1/2, z-1/2, x'

loop_
_atom_site_label
_atom_site_type_symbol
_atom_site_fract_x
_atom_site_fract_y
_atom_site_fract_z
_atom_site_U_iso_or_equiv
_atom_site_adp_type
_atom_site_occupancy
_atom_site_site_symmetry_order
_atom_site_calc_flag
_atom_site_refinement_flags_posn
_atom_site_refinement_flags_adp
_atom_site_refinement_flags_occupancy
Yb1 Yb 0.14433(2) 0.24537(2) 1.18293(2) 0.04954(8) Uani 1 1 d . . .
Yb2 Yb -0.25046(2) 0.25046(2) 0.75046(2) 0.04606(11) Uani 1 3 d S T P
N1 N 0.1076(2) 0.2498(4) 0.8132(2) 0.104(3) Uani 1 1 d . . .
O1 O -0.1806(2) 0.2501(4) 0.7802(3) 0.169(4) Uani 1 1 d . . .
O2 O -0.18479(19) 0.2925(2) 0.8426(2) 0.087(2) Uani 1 1 d . . .
O3 O 0.14366(19) 0.2439(2) 1.10805(18) 0.0683(17) Uani 1 1 d . . .
O4 O 0.20330(18) 0.2033(2) 1.08211(18) 0.0741(19) Uani 1 1 d . . .
O5 O -0.2029(2) 0.2029(2) 0.7029(2) 0.132(4) Uani 1 3 d S TU P
H5A H -0.1943 0.1795 0.7178 0.199 Uiso 0.3333 1 d R U P
H5B H -0.2180 0.1941 0.6795 0.199 Uiso 0.3333 1 d R U P
O6 O 0.22326(14) 0.24900(13) 1.17526(14) 0.0401(11) Uani 1 1 d . . .
H6L H 0.2321 0.2721 1.1600 0.048 Uiso 1 1 d R U .
O7 O 0.17257(14) 0.17257(14) 1.17257(14) 0.051(2) Uani 1 3 d S T P
H7L H 0.1558 0.1559 1.1559 0.061 Uiso 1 3 d R U P
O8 O 0.0775(2) 0.2883(2) 1.1673(3) 0.122(3) Uani 1 1 d . . .
H8M H 0.0848 0.3122 1.1528 0.183 Uiso 1 1 d R U .
H8N H 0.0595 0.2723 1.1512 0.183 Uiso 1 1 d R U .
C1 C -0.1593(3) 0.2628(3) 0.8162(2) 0.060(2) Uani 1 1 d . U .
C2 C -0.1128(3) 0.2664(4) 0.8195(3) 0.095(4) Uani 1 1 d . . .
C3 C -0.0859(3) 0.2426(4) 0.7880(3) 0.100(4) Uani 1 1 d . . .
H3 H -0.0992 0.2311 0.7616 0.120 Uiso 1 1 calc R U .
C4 C -0.0382(3) 0.2358(5) 0.7958(3) 0.117(5) Uani 1 1 d . . .
H4 H -0.0209 0.2189 0.7753 0.141 Uiso 1 1 calc R U .
C5 C -0.0186(3) 0.2542(4) 0.8333(2) 0.076(3) Uani 1 1 d . . .
C6 C -0.0459(3) 0.2769(5) 0.8640(3) 0.115(5) Uani 1 1 d . . .
H6 H -0.0328 0.2885 0.8904 0.138 Uiso 1 1 calc R U .
C7 C -0.0924(3) 0.2831(4) 0.8570(3) 0.112(4) Uani 1 1 d . . .
H7 H -0.1095 0.2990 0.8785 0.134 Uiso 1 1 calc R U .
C8 C 0.0622(3) 0.2529(4) 0.8092(3) 0.091(3) Uani 1 1 d . . .
H8 H 0.0508 0.2580 0.7800 0.109 Uiso 1 1 calc R U .
C9 C 0.0303(3) 0.2494(4) 0.8442(3) 0.088(3) Uani 1 1 d . . .
C10 C 0.0478(3) 0.2450(4) 0.8873(3) 0.096(4) Uani 1 1 d . . .
H10 H 0.0282 0.2443 0.9122 0.115 Uiso 1 1 calc R U .
C11 C 0.0939(2) 0.2417(4) 0.8943(3) 0.080(3) Uani 1 1 d . . .
C12 C 0.1228(3) 0.2446(4) 0.8575(3) 0.106(4) Uani 1 1 d . . .
H12 H 0.1540 0.2428 0.8627 0.128 Uiso 1 1 calc R U .
C13 C 0.1664(3) 0.2243(4) 1.0781(3) 0.075(3) Uani 1 1 d . . .
C14 C 0.1487(3) 0.2282(4) 1.0292(3) 0.088(3) Uani 1 1 d . . .
C15 C 0.1720(3) 0.2105(5) 0.9913(3) 0.106(4) Uani 1 1 d . . .
H15 H 0.1999 0.1959 0.9955 0.128 Uiso 1 1 calc R U .
C16 C 0.1544(3) 0.2146(5) 0.9484(3) 0.120(5) Uani 1 1 d . . .
H16 H 0.1704 0.2025 0.9238 0.144 Uiso 1 1 calc R U .
C17 C 0.1136(3) 0.2363(4) 0.9408(3) 0.092(4) Uani 1 1 d . . .
C18 C 0.0905(4) 0.2551(5) 0.9766(4) 0.115(4) Uani 1 1 d . . .
H18 H 0.0641 0.2720 0.9717 0.138 Uiso 1 1 calc R U .
C19 C 0.1076(3) 0.2485(5) 1.0212(3) 0.113(5) Uani 1 1 d . . .
H19 H 0.0902 0.2582 1.0459 0.135 Uiso 1 1 calc R U .

loop_
_atom_site_aniso_label
_atom_site_aniso_U_11
_atom_site_aniso_U_22
_atom_site_aniso_U_33
_atom_site_aniso_U_23
_atom_site_aniso_U_13
_atom_site_aniso_U_12
Yb1 0.04335(14) 0.05233(16) 0.05295(16) 0.00100(15) -0.00249(14) -0.00223(14)
Yb2 0.04606(11) 0.04606(11) 0.04606(11) -0.00185(13) 0.00185(13) 0.00185(13)
N1 0.048(4) 0.212(10) 0.052(4) 0.028(5) -0.007(3) 0.002(5)
O1 0.054(4) 0.265(9) 0.190(7) -0.126(6) -0.047(4) 0.052(5)
O2 0.057(3) 0.119(5) 0.084(4) -0.036(4) -0.021(3) 0.016(3)
O3 0.065(3) 0.086(4) 0.054(3) -0.001(3) -0.002(3) 0.009(3)
O4 0.055(3) 0.117(5) 0.051(3) 0.002(3) -0.010(3) 0.017(3)
O5 0.132(4) 0.132(4) 0.132(4) -0.046(3) 0.046(3) 0.046(3)
O6 0.049(2) 0.028(2) 0.044(2) -0.0019(19) -0.005(2) -0.0016(19)
O7 0.051(2) 0.051(2) 0.051(2) -0.012(2) -0.012(2) -0.012(2)
O8 0.068(4) 0.073(4) 0.225(8) 0.012(5) -0.044(5) -0.001(3)
C1 0.069(4) 0.071(4) 0.039(3) -0.020(3) -0.002(3) -0.025(3)
C2 0.036(4) 0.170(10) 0.080(6) -0.028(6) -0.001(4) 0.020(5)
C3 0.052(4) 0.172(10) 0.075(6) -0.023(6) -0.023(4) 0.036(6)
C4 0.062(5) 0.226(13) 0.064(5) 0.007(7) -0.021(5) 0.029(7)
C5 0.054(4) 0.145(8) 0.030(3) 0.008(5) 0.008(3) 0.026(5)
C6 0.066(6) 0.215(12) 0.064(6) -0.034(7) -0.019(5) 0.027(7)
C7 0.052(5) 0.197(11) 0.086(6) -0.057(7) -0.015(5) 0.037(6)
C8 0.060(5) 0.150(8) 0.063(5) 0.044(5) -0.027(4) 0.015(5)
C9 0.067(5) 0.141(8) 0.055(5) 0.023(5) 0.000(4) 0.025(6)
C10 0.053(5) 0.167(10) 0.069(5) 0.030(6) 0.004(4) 0.013(6)
C11 0.032(3) 0.163(9) 0.044(4) 0.022(5) 0.002(3) 0.009(5)
C12 0.053(5) 0.184(11) 0.082(6) 0.030(7) 0.005(5) 0.001(6)
C13 0.065(5) 0.116(7) 0.043(4) 0.009(5) -0.008(4) -0.002(5)
C14 0.052(5) 0.152(9) 0.059(5) 0.022(6) -0.017(4) -0.013(5)
C15 0.068(6) 0.178(11) 0.073(6) 0.005(7) -0.005(5) 0.031(7)
C16 0.069(5) 0.252(13) 0.040(4) 0.017(7) -0.004(4) 0.054(7)
C17 0.057(5) 0.155(9) 0.064(5) -0.025(6) -0.009(4) -0.007(6)
C18 0.074(6) 0.195(12) 0.078(6) -0.008(7) -0.015(5) 0.043(7)
C19 0.054(5) 0.238(13) 0.046(5) -0.020(7) -0.003(4) 0.033(7)

loop_
_atom_type_symbol
_atom_type_description
_atom_type_scat_dispersion_real
_atom_type_scat_dispersion_imag
_atom_type_scat_source
C C 0.0033 0.0016 'International Tables Vol C Tables 4.2.6.8 and 6.1.1.4'
H H 0.0000 0.0000 'International Tables Vol C Tables 4.2.6.8 and 6.1.1.4'
N N 0.0061 0.0033 'International Tables Vol C Tables 4.2.6.8 and 6.1.1.4'
O O 0.0106 0.0060 'International Tables Vol C Tables 4.2.6.8 and 6.1.1.4'
Yb Yb -0.3850 5.5486 'International Tables Vol C Tables 4.2.6.8 and 6.1.1.4'

loop_
_geom_angle_atom_site_label_1
_geom_angle_atom_site_label_2
_geom_angle_atom_site_label_3
_geom_angle
_geom_angle_site_symmetry_1
_geom_angle_site_symmetry_3
O3 Yb1 O2 110.3(2) . 11_656
O3 Yb1 O6 149.80(18) . 5_456
O2 Yb1 O6 85.2(2) 11_656 5_456
O3 Yb1 O4 104.1(2) . 5_456
O2 Yb1 O4 123.7(2) 11_656 5_456
O6 Yb1 O4 86.58(19) 5_456 5_456
O3 Yb1 O7 81.55(18) . .
O2 Yb1 O7 147.1(2) 11_656 .
O6 Yb1 O7 72.57(17) 5_456 .
O4 Yb1 O7 79.72(17) 5_456 .
O3 Yb1 O6 85.02(18) . .
O2 Yb1 O6 79.44(19) 11_656 .
O6 Yb1 O6 72.2(2) 5_456 .
O4 Yb1 O6 147.66(17) 5_456 .
O7 Yb1 O6 70.91(16) . .
O3 Yb1 O8 79.1(3) . .
O2 Yb1 O8 73.4(2) 11_656 .
O6 Yb1 O8 131.0(2) 5_456 .
O4 Yb1 O8 71.1(2) 5_456 .
O7 Yb1 O8 139.5(2) . .
O6 Yb1 O8 141.1(2) . .
O3 Yb1 Yb2 122.87(14) . 3_557
O2 Yb1 Yb2 69.38(16) 11_656 3_557
O6 Yb1 Yb2 37.22(11) 5_456 3_557
O4 Yb1 Yb2 123.57(16) 5_456 3_557
O7 Yb1 Yb2 78.37(17) . 3_557
O6 Yb1 Yb2 37.86(10) . 3_557
O8 Yb1 Yb2 141.50(19) . 3_557
O3 Yb1 Yb1 71.83(15) . 6_546
O2 Yb1 Yb1 115.16(16) 11_656 6_546
O6 Yb1 Yb1 78.15(11) 5_456 6_546
O4 Yb1 Yb1 117.23(14) 5_456 6_546
O7 Yb1 Yb1 37.55(10) . 6_546
O6 Yb1 Yb1 35.77(10) . 6_546
O8 Yb1 Yb1 150.9(2) . 6_546
Yb2 Yb1 Yb1 59.921(6) 3_557 6_546
O3 Yb1 Yb1 119.09(15) . 5_456
O2 Yb1 Yb1 122.33(17) 11_656 5_456
O6 Yb1 Yb1 37.50(11) 5_456 5_456
O4 Yb1 Yb1 71.26(14) 5_456 5_456
O7 Yb1 Yb1 37.55(10) . 5_456
O6 Yb1 Yb1 77.17(10) . 5_456
O8 Yb1 Yb1 141.28(19) . 5_456
Yb2 Yb1 Yb1 59.921(6) 3_557 5_456
Yb1 Yb1 Yb1 60.0 6_546 5_456
O1 Yb2 O1 111.0(2) 7 8_545
O1 Yb2 O1 111.0(2) 7 .
O1 Yb2 O1 111.0(2) 8_545 .
O1 Yb2 O6 150.0(3) 7 12_466
O1 Yb2 O6 86.4(3) 8_545 12_466
O1 Yb2 O6 83.1(3) . 12_466
O1 Yb2 O6 86.4(3) 7 9_356
O1 Yb2 O6 83.1(3) 8_545 9_356
O1 Yb2 O6 150.0(3) . 9_356
O6 Yb2 O6 71.14(16) 12_466 9_356
O1 Yb2 O6 83.1(3) 7 3_457
O1 Yb2 O6 150.0(3) 8_545 3_457
O1 Yb2 O6 86.4(3) . 3_457
O6 Yb2 O6 71.14(16) 12_466 3_457
O6 Yb2 O6 71.14(16) 9_356 3_457
O1 Yb2 O5 72.1(2) 7 .
O1 Yb2 O5 72.1(2) 8_545 .
O1 Yb2 O5 72.1(2) . .
O6 Yb2 O5 137.80(10) 12_466 .
O6 Yb2 O5 137.80(10) 9_356 .
O6 Yb2 O5 137.80(10) 3_457 .
O1 Yb2 Yb1 118.9(3) 7 12_466
O1 Yb2 Yb1 124.6(2) 8_545 12_466
O1 Yb2 Yb1 72.7(2) . 12_466
O6 Yb2 Yb1 38.20(10) 12_466 12_466
O6 Yb2 Yb1 77.54(10) 9_356 12_466
O6 Yb2 Yb1 35.81(10) 3_457 12_466
O5 Yb2 Yb1 144.639(7) . 12_466
O1 Yb2 Yb1 124.6(2) 7 9_356
O1 Yb2 Yb1 72.7(2) 8_545 9_356
O1 Yb2 Yb1 118.9(3) . 9_356
O6 Yb2 Yb1 35.81(10) 12_466 9_356
O6 Yb2 Yb1 38.20(10) 9_356 9_356
O6 Yb2 Yb1 77.54(10) 3_457 9_356
O5 Yb2 Yb1 144.639(7) . 9_356
Yb1 Yb2 Yb1 60.158(11) 12_466 9_356
O1 Yb2 Yb1 72.7(2) 7 3_457
O1 Yb2 Yb1 118.9(3) 8_545 3_457
O1 Yb2 Yb1 124.6(2) . 3_457
O6 Yb2 Yb1 77.54(10) 12_466 3_457
O6 Yb2 Yb1 35.81(10) 9_356 3_457
O6 Yb2 Yb1 38.20(11) 3_457 3_457
O5 Yb2 Yb1 144.639(7) . 3_457
Yb1 Yb2 Yb1 60.158(11) 12_466 3_457
Yb1 Yb2 Yb1 60.158(11) 9_356 3_457
C8 N1 C12 114.1(7) . .
C1 O1 Yb2 140.4(6) . .
C1 O2 Yb1 143.6(5) . 12_466
C13 O3 Yb1 135.4(5) . .
C13 O4 Yb1 132.3(5) . 6_546
Yb1 O6 Yb2 106.97(16) 6_546 3_557
Yb1 O6 Yb1 106.74(16) 6_546 .
Yb2 O6 Yb1 103.94(16) 3_557 .
Yb1 O7 Yb1 104.90(19) . 5_456
Yb1 O7 Yb1 104.89(19) . 6_546
Yb1 O7 Yb1 104.90(19) 5_456 6_546
O1 C1 C2 124.5(8) . .
O1 C1 O2 112.3(7) . .
C2 C1 O2 116.7(7) . .
C7 C2 C1 122.0(8) . .
C7 C2 C3 117.9(8) . .
C1 C2 C3 118.4(9) . .
C2 C3 C4 121.0(9) . .
C5 C4 C3 119.4(10) . .
C4 C5 C6 118.4(8) . .
C4 C5 C9 123.5(8) . .
C6 C5 C9 118.1(8) . .
C5 C6 C7 122.5(9) . .
C2 C7 C6 120.7(10) . .
N1 C8 C9 126.8(8) . .
C10 C9 C8 115.7(8) . .
C10 C9 C5 125.0(8) . .
C8 C9 C5 119.1(7) . .
C9 C10 C11 121.0(8) . .
C12 C11 C10 119.1(8) . .
C12 C11 C17 119.1(7) . .
C10 C11 C17 121.8(7) . .
C11 C12 N1 123.1(8) . .
O3 C13 O4 128.5(8) . .
O3 C13 C14 116.5(8) . .
O4 C13 C14 114.9(8) . .
C19 C14 C15 117.2(8) . .
C19 C14 C13 119.6(8) . .
C15 C14 C13 123.2(8) . .
C16 C15 C14 120.7(10) . .
C15 C16 C17 121.4(9) . .
C18 C17 C16 119.6(9) . .
C18 C17 C11 117.9(9) . .
C16 C17 C11 122.4(8) . .
C17 C18 C19 118.7(10) . .
C14 C19 C18 122.1(9) . .

loop_
_geom_bond_atom_site_label_1
_geom_bond_atom_site_label_2
_geom_bond_distance
_geom_bond_site_symmetry_2
Yb1 O3 2.195(5) .
Yb1 O2 2.203(6) 11_656
Yb1 O6 2.234(4) 5_456
Yb1 O4 2.282(5) 5_456
Yb1 O7 2.309(3) .
Yb1 O6 2.327(4) .
Yb1 O8 2.372(7) .
Yb1 Yb2 3.6519(8) 3_557
Yb1 Yb1 3.6607(8) 6_546
Yb1 Yb1 3.6608(8) 5_456
Yb2 O1 2.226(7) 7
Yb2 O1 2.226(7) 8_545
Yb2 O1 2.226(7) .
Yb2 O6 2.310(4) 12_466
Yb2 O6 2.310(4) 9_356
Yb2 O6 2.310(4) 3_457
Yb2 O5 2.413(11) .
Yb2 Yb1 3.6521(8) 12_466
Yb2 Yb1 3.6521(8) 9_356
Yb2 Yb1 3.6521(8) 3_457
N1 C8 1.339(11) .
N1 C12 1.381(12) .
O1 C1 1.282(11) .
O2 C1 1.385(10) .
O2 Yb1 2.203(6) 12_466
O3 C13 1.243(10) .
O4 C13 1.250(10) .
O4 Yb1 2.281(5) 6_546
O6 Yb1 2.234(4) 6_546
O6 Yb2 2.309(4) 3_557
O7 Yb1 2.309(3) 5_456
O7 Yb1 2.309(3) 6_546
C1 C2 1.368(11) .
C2 C7 1.345(14) .
C2 C3 1.402(14) .
C3 C4 1.429(13) .
C4 C5 1.353(13) .
C5 C6 1.377(13) .
C5 C9 1.474(12) .
C6 C7 1.388(13) .
C8 C9 1.393(12) .
C9 C10 1.369(13) .
C10 C11 1.369(11) .
C11 C12 1.373(12) .
C11 C17 1.491(12) .
C13 C14 1.529(12) .
C14 C19 1.363(13) .
C14 C15 1.404(14) .
C15 C16 1.364(13) .
C16 C17 1.372(14) .
C17 C18 1.365(14) .
C18 C19 1.413(14) .

loop_
_platon_squeeze_void_nr
_platon_squeeze_void_average_x
_platon_squeeze_void_average_y
_platon_squeeze_void_average_z
_platon_squeeze_void_volume
_platon_squeeze_void_count_electrons
_platon_squeeze_void_content
1 0.003 -0.013 -0.005 15605 5146 ' '
